data_7030482
loop_
_publ_author_name
'Barwiolek, Magdalena'
'Szlyk, Edward'
'Berg, Andrzej'
'Wojtczak, Andrzej'
'Muziol, Tadeusz'
'Jezierska, Julia'

_publ_section_title
;
 Structural studies of copper(ii) complexes with 2-(2-aminoethyl)pyridine
 derived Schiff bases and application as precursors of thin
 organic-inorganic layers.
;
_journal_issue 26
_journal_name_full 'Dalton transactions (Cambridge, England : 2003)'
_journal_page_first 9924
_journal_page_last 9933
_journal_paper_doi 10.1039/c4dt00654b
_journal_volume 43
_journal_year 2014
_chemical_formula_moiety '(Cu 2+) (Cl -1) (C22 H27 N2 O -1)0.0417(H2O)'
_chemical_formula_sum 'C22 H29.08 Cl Cu N2 O1.04'
_chemical_formula_weight 437.21
_space_group_IT_number 148
_symmetry_cell_setting rhombohedral
_symmetry_Int_Tables_number 148
_symmetry_space_group_name_Hall '-P 3*'
_symmetry_space_group_name_H-M 'R -3 :R'
_atom_sites_solution_hydrogens geom
_atom_sites_solution_primary direct
_atom_sites_solution_secondary difmap
_audit_creation_method SHELXL-97
_cell_angle_alpha 106.6390(10)
_cell_angle_beta 106.6390(10)
_cell_angle_gamma 106.6390(10)
_cell_formula_units_Z 6
_cell_length_a 15.8718(2)
_cell_length_b 15.8718(2)
_cell_length_c 15.8718(2)
_cell_measurement_temperature 293(2)
_cell_volume 3362.10(9)
_computing_data_collection 'CrysAlis CCD'
_computing_data_reduction 'CrysAlis RED 171'
_computing_publication_material CIFTAB
_computing_structure_refinement 'SHELXL-97 (Sheldrick, 1997)'
_computing_structure_solution 'SHELXS-97 (Sheldrick, 1990)'
_diffrn_ambient_temperature 293(2)
_diffrn_measured_fraction_theta_full 0.984
_diffrn_measured_fraction_theta_max 0.984
_diffrn_measurement_device_type 'Oxford Sapphire CCD diffractometer'
_diffrn_radiation_monochromator graphite
_diffrn_radiation_probe x-ray
_diffrn_radiation_type MoK\a
_diffrn_radiation_wavelength 0.71073
_diffrn_reflns_av_R_equivalents 0.0844
_diffrn_reflns_av_sigmaI/netI 0.0538
_diffrn_reflns_limit_h_max 10
_diffrn_reflns_limit_h_min -20
_diffrn_reflns_limit_k_max 20
_diffrn_reflns_limit_k_min -20
_diffrn_reflns_limit_l_max 20
_diffrn_reflns_limit_l_min -18
_diffrn_reflns_number 22072
_diffrn_reflns_theta_full 27.09
_diffrn_reflns_theta_max 27.09
_diffrn_reflns_theta_min 2.45
_diffrn_source 'fine-focus sealed tube'
_exptl_absorpt_coefficient_mu 1.107
_exptl_absorpt_correction_T_max 0.8256
_exptl_absorpt_correction_T_min 0.5423
_exptl_absorpt_correction_type numerical
_exptl_absorpt_process_details 'CrysAlis CCD, Oxford 2001'
_exptl_crystal_density_diffrn 1.296
_exptl_crystal_density_method 'not measured'
_exptl_crystal_F_000 1377
_exptl_crystal_size_max 0.63
_exptl_crystal_size_mid 0.49
_exptl_crystal_size_min 0.18
_refine_diff_density_max 0.551
_refine_diff_density_min -0.270
_refine_diff_density_rms 0.065
_refine_ls_extinction_method none
_refine_ls_goodness_of_fit_ref 1.000
_refine_ls_hydrogen_treatment mixed
_refine_ls_matrix_type full
_refine_ls_number_parameters 252
_refine_ls_number_reflns 4873
_refine_ls_number_restraints 0
_refine_ls_restrained_S_all 1.000
_refine_ls_R_factor_all 0.0548
_refine_ls_R_factor_gt 0.0381
_refine_ls_shift/su_max 0.001
_refine_ls_shift/su_mean 0.000
_refine_ls_structure_factor_coef Fsqd
_refine_ls_weighting_details 'calc w=1/[\s^2^(Fo^2^)+(0.0658P)^2^+0.0000P] where P=(Fo^2^+2Fc^2^)/3'
_refine_ls_weighting_scheme calc
_refine_ls_wR_factor_gt 0.1060
_refine_ls_wR_factor_ref 0.1103
_reflns_number_gt 3560
_reflns_number_total 4873
_reflns_threshold_expression >2sigma(I)
_cod_data_source_file c4dt00654b1.cif
_cod_data_source_block mb33-r-3i
_cod_depositor_comments 'Adding full bibliography for 7030482--7030483.cif.'
_cod_original_cell_volume 3362.10(7)
_cod_original_sg_symbol_H-M 'R -3'
_cod_database_code 7030482

loop_
_symmetry_equiv_pos_as_xyz
'x, y, z'
'z, x, y'
'y, z, x'
'-x, -y, -z'
'-z, -x, -y'
'-y, -z, -x'

loop_
_atom_site_label
_atom_site_type_symbol
_atom_site_fract_x
_atom_site_fract_y
_atom_site_fract_z
_atom_site_U_iso_or_equiv
_atom_site_adp_type
_atom_site_occupancy
_atom_site_symmetry_multiplicity
_atom_site_calc_flag
_atom_site_refinement_flags
_atom_site_disorder_assembly
_atom_site_disorder_group
Cu1 Cu 0.021750(19) 0.943920(19) 0.343948(19) 0.03779(12) Uani 1 1 d . . .
Cl2 Cl 0.12179(5) 0.87104(5) 0.36189(5) 0.05192(18) Uani 1 1 d . . .
O1 O 0.12017(11) 1.06728(11) 0.40930(12) 0.0452(4) Uani 1 1 d . . .
C2 C 0.11867(15) 1.14791(16) 0.45732(15) 0.0345(5) Uani 1 1 d . . .
C3 C 0.20220(16) 1.23474(16) 0.49720(15) 0.0370(5) Uani 1 1 d . . .
C4 C 0.19775(17) 1.31735(17) 0.54799(17) 0.0433(6) Uani 1 1 d . . .
H4 H 0.2522 1.3739 0.5733 0.052 Uiso 1 1 calc R . .
C5 C 0.11717(18) 1.32381(17) 0.56516(17) 0.0438(6) Uani 1 1 d . A .
C6 C 0.03803(17) 1.24087(17) 0.52592(16) 0.0417(5) Uani 1 1 d . . .
H6 H -0.0169 1.2425 0.5351 0.050 Uiso 1 1 calc R . .
C7 C 0.03586(15) 1.15270(16) 0.47191(15) 0.0361(5) Uani 1 1 d . . .
C8 C -0.05314(16) 1.07084(17) 0.43109(16) 0.0382(5) Uani 1 1 d . . .
H8 H -0.1029 1.0817 0.4455 0.046 Uiso 1 1 calc R . .
N9 N -0.07282(12) 0.98434(13) 0.37703(12) 0.0362(4) Uani 1 1 d . . .
C10 C -0.17291(16) 0.91700(18) 0.33959(18) 0.0466(6) Uani 1 1 d . . .
H10A H -0.2129 0.9352 0.2956 0.056 Uiso 1 1 calc R . .
H10B H -0.1930 0.9218 0.3924 0.056 Uiso 1 1 calc R . .
C11 C -0.1889(2) 0.81324(19) 0.28776(19) 0.0546(7) Uani 1 1 d . . .
H11A H -0.1496 0.7949 0.3322 0.065 Uiso 1 1 calc R . .
H11B H -0.2556 0.7723 0.2684 0.065 Uiso 1 1 calc R . .
C12 C -0.16583(19) 0.79601(17) 0.20168(18) 0.0480(6) Uani 1 1 d . . .
C13 C -0.2333(2) 0.7323(2) 0.1096(2) 0.0663(8) Uani 1 1 d . . .
H13 H -0.2962 0.6987 0.0996 0.080 Uiso 1 1 calc R . .
C14 C -0.2063(3) 0.7195(2) 0.0338(2) 0.0769(11) Uani 1 1 d . . .
H14 H -0.2510 0.6774 -0.0279 0.092 Uiso 1 1 calc R . .
C15 C -0.1141(3) 0.7683(2) 0.0491(2) 0.0727(9) Uani 1 1 d . . .
H15 H -0.0951 0.7601 -0.0019 0.087 Uiso 1 1 calc R . .
C16 C -0.0491(2) 0.8303(2) 0.14114(19) 0.0593(7) Uani 1 1 d . . .
H16 H 0.0142 0.8635 0.1517 0.071 Uiso 1 1 calc R . .
N17 N -0.07468(16) 0.84420(14) 0.21627(14) 0.0464(5) Uani 1 1 d . . .
C31 C 0.29341(17) 1.23254(17) 0.48302(18) 0.0439(6) Uani 1 1 d . . .
C32 C 0.32974(19) 1.1708(2) 0.5283(2) 0.0625(8) Uani 1 1 d . . .
H32A H 0.3895 1.1742 0.5237 0.094 Uiso 1 1 calc R . .
H32B H 0.2835 1.1055 0.4953 0.094 Uiso 1 1 calc R . .
H32C H 0.3392 1.1938 0.5946 0.094 Uiso 1 1 calc R . .
C33 C 0.3736(2) 1.3325(2) 0.5289(2) 0.0710(9) Uani 1 1 d . . .
H33A H 0.4307 1.3279 0.5227 0.107 Uiso 1 1 calc R . .
H33B H 0.3860 1.3613 0.5956 0.107 Uiso 1 1 calc R . .
H33C H 0.3545 1.3714 0.4972 0.107 Uiso 1 1 calc R . .
C34 C 0.2719(2) 1.1919(2) 0.3757(2) 0.0638(8) Uani 1 1 d . . .
H34A H 0.2459 1.2290 0.3463 0.096 Uiso 1 1 calc R . .
H34B H 0.2262 1.1263 0.3461 0.096 Uiso 1 1 calc R . .
H34C H 0.3301 1.1947 0.3674 0.096 Uiso 1 1 calc R . .
C51 C 0.1229(2) 1.41971(19) 0.6291(2) 0.0621(8) Uani 1 1 d . . .
C52 C 0.2003(3) 1.4540(3) 0.7301(3) 0.1188(17) Uani 1 1 d . A 1
H52A H 0.2089 1.5171 0.7689 0.178 Uiso 1 1 calc R A 1
H52B H 0.2598 1.4558 0.7256 0.178 Uiso 1 1 calc R A 1
H52C H 0.1806 1.4106 0.7589 0.178 Uiso 1 1 calc R A 1
C53 C 0.1563(4) 1.4969(3) 0.5919(4) 0.1285(19) Uani 1 1 d . A 1
H53A H 0.1080 1.4815 0.5306 0.193 Uiso 1 1 calc R A 1
H53B H 0.2151 1.4993 0.5851 0.193 Uiso 1 1 calc R A 1
H53C H 0.1668 1.5582 0.6366 0.193 Uiso 1 1 calc R A 1
C54 C 0.0304(3) 1.4144(3) 0.6364(4) 0.1248(19) Uani 1 1 d . A 1
H54A H -0.0175 1.3956 0.5738 0.187 Uiso 1 1 calc R A 1
H54B H 0.0386 1.4762 0.6780 0.187 Uiso 1 1 calc R A 1
H54C H 0.0103 1.3680 0.6621 0.187 Uiso 1 1 calc R A 1
O21 O 0.0000 1.0000 0.0000 0.183(19) Uani 0.25 6 d SP . .

loop_
_atom_site_aniso_label
_atom_site_aniso_U_11
_atom_site_aniso_U_22
_atom_site_aniso_U_33
_atom_site_aniso_U_23
_atom_site_aniso_U_13
_atom_site_aniso_U_12
Cu1 0.03622(17) 0.03642(17) 0.03496(17) 0.00865(12) 0.01090(12) 0.01588(12)
Cl2 0.0498(4) 0.0521(4) 0.0525(4) 0.0128(3) 0.0168(3) 0.0305(3)
O1 0.0375(9) 0.0366(9) 0.0562(10) 0.0081(8) 0.0208(8) 0.0160(7)
C2 0.0348(11) 0.0372(11) 0.0323(11) 0.0121(9) 0.0133(9) 0.0178(9)
C3 0.0398(12) 0.0392(12) 0.0355(12) 0.0150(10) 0.0175(10) 0.0181(10)
C4 0.0459(14) 0.0349(12) 0.0455(13) 0.0125(11) 0.0198(11) 0.0136(11)
C5 0.0511(14) 0.0389(13) 0.0448(13) 0.0121(11) 0.0239(12) 0.0227(11)
C6 0.0404(13) 0.0478(14) 0.0406(13) 0.0140(11) 0.0188(10) 0.0238(11)
C7 0.0346(11) 0.0420(12) 0.0319(11) 0.0135(10) 0.0126(9) 0.0179(10)
C8 0.0347(12) 0.0496(14) 0.0340(12) 0.0164(11) 0.0142(10) 0.0217(10)
N9 0.0319(10) 0.0415(11) 0.0314(9) 0.0132(8) 0.0092(8) 0.0143(8)
C10 0.0339(12) 0.0531(15) 0.0428(13) 0.0141(12) 0.0119(11) 0.0128(11)
C11 0.0472(15) 0.0463(15) 0.0537(16) 0.0197(13) 0.0097(12) 0.0075(12)
C12 0.0479(15) 0.0371(13) 0.0435(14) 0.0106(11) 0.0016(11) 0.0187(11)
C13 0.0569(17) 0.0479(16) 0.0581(18) -0.0003(13) -0.0061(14) 0.0233(14)
C14 0.086(2) 0.071(2) 0.0427(17) -0.0032(14) -0.0071(16) 0.049(2)
C15 0.102(3) 0.074(2) 0.0408(16) 0.0100(14) 0.0196(16) 0.055(2)
C16 0.0717(19) 0.0609(17) 0.0456(15) 0.0124(13) 0.0204(14) 0.0389(15)
N17 0.0546(13) 0.0425(11) 0.0352(11) 0.0098(9) 0.0091(10) 0.0249(10)
C31 0.0388(13) 0.0413(13) 0.0565(15) 0.0200(11) 0.0252(12) 0.0164(10)
C32 0.0428(14) 0.0708(19) 0.089(2) 0.0417(17) 0.0303(15) 0.0296(14)
C33 0.0540(17) 0.0546(17) 0.103(3) 0.0250(17) 0.0437(18) 0.0147(14)
C34 0.076(2) 0.0660(18) 0.0701(19) 0.0291(15) 0.0500(17) 0.0346(16)
C51 0.0705(19) 0.0417(15) 0.072(2) 0.0077(14) 0.0363(16) 0.0272(14)
C52 0.123(4) 0.099(3) 0.078(3) -0.025(2) 0.014(2) 0.056(3)
C53 0.177(5) 0.057(2) 0.202(5) 0.052(3) 0.127(4) 0.063(3)
C54 0.089(3) 0.067(2) 0.175(4) -0.025(3) 0.074(3) 0.027(2)
O21 0.27(4) 0.27(4) 0.27(4) 0.23(4) 0.23(4) 0.23(4)

loop_
_atom_type_symbol
_atom_type_description
_atom_type_scat_dispersion_real
_atom_type_scat_dispersion_imag
_atom_type_scat_source
C C 0.0033 0.0016 'International Tables Vol C Tables 4.2.6.8 and 6.1.1.4'
H H 0.0000 0.0000 'International Tables Vol C Tables 4.2.6.8 and 6.1.1.4'
N N 0.0061 0.0033 'International Tables Vol C Tables 4.2.6.8 and 6.1.1.4'
O O 0.0106 0.0060 'International Tables Vol C Tables 4.2.6.8 and 6.1.1.4'
Cl Cl 0.1484 0.1585 'International Tables Vol C Tables 4.2.6.8 and 6.1.1.4'
Cu Cu 0.3201 1.2651 'International Tables Vol C Tables 4.2.6.8 and 6.1.1.4'

loop_
_geom_angle_atom_site_label_1
_geom_angle_atom_site_label_2
_geom_angle_atom_site_label_3
_geom_angle
O1 Cu1 N9 94.17(7)
O1 Cu1 N17 145.22(9)
N9 Cu1 N17 93.16(8)
O1 Cu1 Cl2 93.82(5)
N9 Cu1 Cl2 151.05(6)
N17 Cu1 Cl2 95.98(6)
C2 O1 Cu1 129.83(14)
O1 C2 C7 121.9(2)
O1 C2 C3 119.80(19)
C7 C2 C3 118.3(2)
C4 C3 C2 117.8(2)
C4 C3 C31 122.4(2)
C2 C3 C31 119.83(19)
C3 C4 C5 125.1(2)
C3 C4 H4 117.5
C5 C4 H4 117.5
C6 C5 C4 116.4(2)
C6 C5 C51 123.2(2)
C4 C5 C51 120.3(2)
C5 C6 C7 122.4(2)
C5 C6 H6 118.8
C7 C6 H6 118.8
C6 C7 C2 120.1(2)
C6 C7 C8 117.1(2)
C2 C7 C8 122.9(2)
N9 C8 C7 128.0(2)
N9 C8 H8 116.0
C7 C8 H8 116.0
C8 N9 C10 115.68(19)
C8 N9 Cu1 123.01(15)
C10 N9 Cu1 121.30(15)
N9 C10 C11 113.2(2)
N9 C10 H10A 108.9
C11 C10 H10A 108.9
N9 C10 H10B 108.9
C11 C10 H10B 108.9
H10A C10 H10B 107.8
C12 C11 C10 113.8(2)
C12 C11 H11A 108.8
C10 C11 H11A 108.8
C12 C11 H11B 108.8
C10 C11 H11B 108.8
H11A C11 H11B 107.7
N17 C12 C13 120.2(3)
N17 C12 C11 116.7(2)
C13 C12 C11 123.0(3)
C14 C13 C12 119.7(3)
C14 C13 H13 120.2
C12 C13 H13 120.2
C15 C14 C13 119.8(3)
C15 C14 H14 120.1
C13 C14 H14 120.1
C14 C15 C16 119.1(3)
C14 C15 H15 120.4
C16 C15 H15 120.4
N17 C16 C15 121.8(3)
N17 C16 H16 119.1
C15 C16 H16 119.1
C12 N17 C16 119.4(2)
C12 N17 Cu1 121.94(17)
C16 N17 Cu1 118.45(19)
C32 C31 C33 107.8(2)
C32 C31 C34 109.4(2)
C33 C31 C34 107.7(2)
C32 C31 C3 110.2(2)
C33 C31 C3 111.8(2)
C34 C31 C3 109.9(2)
C31 C32 H32A 109.5
C31 C32 H32B 109.5
H32A C32 H32B 109.5
C31 C32 H32C 109.5
H32A C32 H32C 109.5
H32B C32 H32C 109.5
C31 C33 H33A 109.5
C31 C33 H33B 109.5
H33A C33 H33B 109.5
C31 C33 H33C 109.5
H33A C33 H33C 109.5
H33B C33 H33C 109.5
C31 C34 H34A 109.5
C31 C34 H34B 109.5
H34A C34 H34B 109.5
C31 C34 H34C 109.5
H34A C34 H34C 109.5
H34B C34 H34C 109.5
C54 C51 C5 113.2(2)
C54 C51 C53 109.0(3)
C5 C51 C53 110.3(3)
C54 C51 C52 109.2(3)
C5 C51 C52 108.9(3)
C53 C51 C52 105.9(3)
C51 C52 H52A 109.5
C51 C52 H52B 109.5
C51 C52 H52C 109.5
C51 C53 H53A 109.5
C51 C53 H53B 109.5
C51 C53 H53C 109.5
C51 C54 H54A 109.5
C51 C54 H54B 109.5
C51 C54 H54C 109.5

loop_
_geom_bond_atom_site_label_1
_geom_bond_atom_site_label_2
_geom_bond_distance
Cu1 O1 1.8728(16)
Cu1 N9 1.9365(19)
Cu1 N17 1.988(2)
Cu1 Cl2 2.2185(7)
O1 C2 1.299(3)
C2 C7 1.417(3)
C2 C3 1.425(3)
C3 C4 1.362(3)
C3 C31 1.536(3)
C4 C5 1.407(3)
C4 H4 0.9300
C5 C6 1.354(3)
C5 C51 1.529(3)
C6 C7 1.401(3)
C6 H6 0.9300
C7 C8 1.430(3)
C8 N9 1.283(3)
C8 H8 0.9300
N9 C10 1.464(3)
C10 C11 1.523(4)
C10 H10A 0.9700
C10 H10B 0.9700
C11 C12 1.485(4)
C11 H11A 0.9700
C11 H11B 0.9700
C12 N17 1.344(3)
C12 C13 1.394(3)
C13 C14 1.369(5)
C13 H13 0.9300
C14 C15 1.357(5)
C14 H14 0.9300
C15 C16 1.378(4)
C15 H15 0.9300
C16 N17 1.347(3)
C16 H16 0.9300
C31 C32 1.516(4)
C31 C33 1.523(4)
C31 C34 1.531(4)
C32 H32A 0.9600
C32 H32B 0.9600
C32 H32C 0.9600
C33 H33A 0.9600
C33 H33B 0.9600
C33 H33C 0.9600
C34 H34A 0.9600
C34 H34B 0.9600
C34 H34C 0.9600
C51 C54 1.487(4)
C51 C53 1.533(5)
C51 C52 1.538(5)
C52 H52A 0.9600
C52 H52B 0.9600
C52 H52C 0.9600
C53 H53A 0.9600
C53 H53B 0.9600
C53 H53C 0.9600
C54 H54A 0.9600
C54 H54B 0.9600
C54 H54C 0.9600

loop_
_geom_torsion_atom_site_label_1
_geom_torsion_atom_site_label_2
_geom_torsion_atom_site_label_3
_geom_torsion_atom_site_label_4
_geom_torsion
N9 Cu1 O1 C2 -0.6(2)
N17 Cu1 O1 C2 101.0(2)
Cl2 Cu1 O1 C2 -152.78(19)
Cu1 O1 C2 C7 3.5(3)
Cu1 O1 C2 C3 -176.63(16)
O1 C2 C3 C4 -179.2(2)
C7 C2 C3 C4 0.7(3)
O1 C2 C3 C31 0.1(3)
C7 C2 C3 C31 180.0(2)
C2 C3 C4 C5 0.6(4)
C31 C3 C4 C5 -178.6(2)
C3 C4 C5 C6 -1.3(4)
C3 C4 C5 C51 175.9(2)
C4 C5 C6 C7 0.7(4)
C51 C5 C6 C7 -176.4(2)
C5 C6 C7 C2 0.5(4)
C5 C6 C7 C8 -177.6(2)
O1 C2 C7 C6 178.6(2)
C3 C2 C7 C6 -1.2(3)
O1 C2 C7 C8 -3.4(3)
C3 C2 C7 C8 176.8(2)
C6 C7 C8 N9 177.6(2)
C2 C7 C8 N9 -0.5(4)
C7 C8 N9 C10 -175.2(2)
C7 C8 N9 Cu1 3.7(3)
O1 Cu1 N9 C8 -2.87(19)
N17 Cu1 N9 C8 -148.84(18)
Cl2 Cu1 N9 C8 102.8(2)
O1 Cu1 N9 C10 175.98(17)
N17 Cu1 N9 C10 30.01(18)
Cl2 Cu1 N9 C10 -78.4(2)
C8 N9 C10 C11 -172.0(2)
Cu1 N9 C10 C11 9.1(3)
N9 C10 C11 C12 -62.0(3)
C10 C11 C12 N17 61.3(3)
C10 C11 C12 C13 -119.8(3)
N17 C12 C13 C14 -0.4(4)
C11 C12 C13 C14 -179.3(3)
C12 C13 C14 C15 0.4(5)
C13 C14 C15 C16 0.0(5)
C14 C15 C16 N17 -0.4(4)
C13 C12 N17 C16 0.0(4)
C11 C12 N17 C16 178.9(2)
C13 C12 N17 Cu1 174.75(19)
C11 C12 N17 Cu1 -6.3(3)
C15 C16 N17 C12 0.5(4)
C15 C16 N17 Cu1 -174.5(2)
O1 Cu1 N17 C12 -134.98(18)
N9 Cu1 N17 C12 -33.04(19)
Cl2 Cu1 N17 C12 119.45(18)
O1 Cu1 N17 C16 39.9(2)
N9 Cu1 N17 C16 141.80(19)
Cl2 Cu1 N17 C16 -65.70(18)
C4 C3 C31 C32 117.8(3)
C2 C3 C31 C32 -61.5(3)
C4 C3 C31 C33 -2.1(3)
C2 C3 C31 C33 178.6(2)
C4 C3 C31 C34 -121.6(3)
C2 C3 C31 C34 59.1(3)
C6 C5 C51 C54 -5.2(5)
C4 C5 C51 C54 177.8(3)
C6 C5 C51 C53 -127.7(3)
C4 C5 C51 C53 55.3(4)
C6 C5 C51 C52 116.4(3)
C4 C5 C51 C52 -60.6(4)
